data_7156472
loop_
_publ_author_name
'Li, Lian-Hua'
'Niu, Zhi-Jie'
'Liang, Yong-Min'

_publ_section_title
;
 New Friedel-Crafts strategy for preparing 3-acylindoles.
;
_journal_issue 42
_journal_name_full 'Organic &amp; biomolecular chemistry'
_journal_page_first 7792
_journal_page_last 7796
_journal_paper_doi 10.1039/c8ob02094a
_journal_volume 16
_journal_year 2018
_chemical_formula_moiety 'C19 H19 N O'
_chemical_formula_sum 'C19 H19 N O'
_chemical_formula_weight 277.35
_space_group_crystal_system monoclinic
_space_group_IT_number 14
_space_group_name_Hall '-P 2yn'
_space_group_name_H-M_alt 'P 1 21/n 1'
_symmetry_space_group_name_Hall '-P 2yn'
_symmetry_space_group_name_H-M 'P 1 21/n 1'
_atom_sites_solution_hydrogens geom
_atom_sites_solution_primary direct
_atom_sites_solution_secondary difmap
_audit_creation_date 2018-05-16
_audit_creation_method
;
Olex2 1.2
(compiled 2017.03.28 svn.r3405 for OlexSys, GUI svn.r5337)
;
_audit_update_record
;
2018-07-21 deposited with the CCDC.
2018-10-02 downloaded from the CCDC.
;
_cell_angle_alpha 90.00
_cell_angle_beta 105.432(19)
_cell_angle_gamma 90.00
_cell_formula_units_Z 4
_cell_length_a 9.2569(18)
_cell_length_b 15.608(2)
_cell_length_c 10.8924(18)
_cell_measurement_reflns_used 1125
_cell_measurement_temperature 232(6)
_cell_measurement_theta_max 27.2420
_cell_measurement_theta_min 4.0810
_cell_volume 1517.0(5)
_computing_cell_refinement
;
CrysAlisPro, Agilent Technologies,
Version 1.171.36.28 (release 01-02-2013 CrysAlis171 .NET)
(compiled Feb  1 2013,16:14:44)
;
_computing_data_collection
;
CrysAlisPro, Agilent Technologies,
Version 1.171.36.28 (release 01-02-2013 CrysAlis171 .NET)
(compiled Feb  1 2013,16:14:44)
;
_computing_data_reduction
;
CrysAlisPro, Agilent Technologies,
Version 1.171.36.28 (release 01-02-2013 CrysAlis171 .NET)
(compiled Feb  1 2013,16:14:44)
;
_computing_molecular_graphics 'Olex2 (Dolomanov et al., 2009)'
_computing_publication_material 'Olex2 (Dolomanov et al., 2009)'
_computing_structure_refinement 'ShelXL (Sheldrick, 2015)'
_computing_structure_solution 'ShelXS (Sheldrick, 2008)'
_diffrn_ambient_temperature 232(6)
_diffrn_detector_area_resol_mean 16.0733
_diffrn_measured_fraction_theta_full 0.996
_diffrn_measured_fraction_theta_max 0.996
_diffrn_measurement_details
;
#__ type_ start__ end____ width___ exp.time_
  1 omega  -50.00  -17.00   1.5000    4.0000
omega____ theta____ kappa____ phi______ frames
    -      -19.4273   77.0000   90.0000 22

#__ type_ start__ end____ width___ exp.time_
  2 omega  -38.00   88.00   1.5000    4.0000
omega____ theta____ kappa____ phi______ frames
    -       22.7867    0.0000  120.0000 84

#__ type_ start__ end____ width___ exp.time_
  3 omega   20.00   87.50   1.5000    4.0000
omega____ theta____ kappa____ phi______ frames
    -       22.7867   57.0000  -30.0000 45
;
_diffrn_measurement_device_type 'SuperNova, Dual, Cu at zero, Eos'
_diffrn_measurement_method '\w scans'
_diffrn_orient_matrix_UB_11 0.0541763000
_diffrn_orient_matrix_UB_12 -0.0162699000
_diffrn_orient_matrix_UB_13 0.0538405000
_diffrn_orient_matrix_UB_21 -0.0581164000
_diffrn_orient_matrix_UB_22 -0.0144986000
_diffrn_orient_matrix_UB_23 0.0261457000
_diffrn_orient_matrix_UB_31 -0.0011442000
_diffrn_orient_matrix_UB_32 -0.0398759000
_diffrn_orient_matrix_UB_33 -0.0314135000
_diffrn_radiation_monochromator mirror
_diffrn_radiation_type MoK\a
_diffrn_radiation_wavelength 0.71073
_diffrn_reflns_av_R_equivalents 0.0398
_diffrn_reflns_av_unetI/netI 0.0671
_diffrn_reflns_limit_h_max 10
_diffrn_reflns_limit_h_min -11
_diffrn_reflns_limit_k_max 17
_diffrn_reflns_limit_k_min -19
_diffrn_reflns_limit_l_max 9
_diffrn_reflns_limit_l_min -13
_diffrn_reflns_number 5621
_diffrn_reflns_theta_full 26.02
_diffrn_reflns_theta_max 26.02
_diffrn_reflns_theta_min 3.37
_diffrn_source 'SuperNova (Mo) X-ray Source'
_exptl_absorpt_coefficient_mu 0.074
_exptl_absorpt_correction_T_max 1.00000
_exptl_absorpt_correction_T_min 0.80876
_exptl_absorpt_correction_type multi-scan
_exptl_absorpt_process_details
;
CrysAlisPro, Agilent Technologies,
Version 1.171.36.28 (release 01-02-2013 CrysAlis171 .NET)
(compiled Feb  1 2013,16:14:44)
Empirical absorption correction using spherical harmonics,
 implemented in SCALE3 ABSPACK scaling algorithm.
;
_exptl_crystal_colour 'clear light colourless'
_exptl_crystal_colour_lustre clear
_exptl_crystal_colour_modifier light
_exptl_crystal_colour_primary colourless
_exptl_crystal_density_diffrn 1.214
_exptl_crystal_density_method 'not measured'
_exptl_crystal_description block
_exptl_crystal_F_000 592
_exptl_crystal_size_max 0.23
_exptl_crystal_size_mid 0.21
_exptl_crystal_size_min 0.14
_refine_diff_density_max 0.261
_refine_diff_density_min -0.200
_refine_diff_density_rms 0.049
_refine_ls_extinction_method none
_refine_ls_goodness_of_fit_ref 1.106
_refine_ls_hydrogen_treatment constr
_refine_ls_matrix_type full
_refine_ls_number_parameters 192
_refine_ls_number_reflns 2987
_refine_ls_number_restraints 0
_refine_ls_restrained_S_all 1.106
_refine_ls_R_factor_all 0.1253
_refine_ls_R_factor_gt 0.0812
_refine_ls_shift/su_max 0.001
_refine_ls_shift/su_mean 0.000
_refine_ls_structure_factor_coef Fsqd
_refine_ls_weighting_details 'calc w=1/[\s^2^(Fo^2^)+(0.0712P)^2^+0.6736P] where P=(Fo^2^+2Fc^2^)/3'
_refine_ls_weighting_scheme calc
_refine_ls_wR_factor_gt 0.1884
_refine_ls_wR_factor_ref 0.2195
_reflns_number_gt 1790
_reflns_number_total 2987
_reflns_threshold_expression >2sigma(I)
_cod_data_source_file c8ob02094a2.cif
_cod_data_source_block lilh_423_4
_cod_depositor_comments 'Adding full bibliography for 7156470--7156473.cif.'
_cod_original_cell_volume 1517.1(4)
_cod_database_code 7156472
_reflns_odcompleteness_completeness 99.69
_reflns_odcompleteness_iscentric 1
_reflns_odcompleteness_theta 26.32
_olex2_refinement_description
;
1. Fixed Uiso
 At 1.2 times of:
  All C(H) groups, All C(H,H) groups
 At 1.5 times of:
  All C(H,H,H) groups
2.a Ternary CH refined with riding coordinates:
 C10(H10)
2.b Secondary CH2 refined with riding coordinates:
 C11(H11A,H11B)
2.c Aromatic/amide H refined with riding coordinates:
 C2(H2), C3(H3), C4(H4), C5(H5), C8(H8), C14(H14), C15(H15), C16(H16),
 C17(H17), C18(H18)
2.d Idealised Me refined as rotating group:
 C0AA(H0AA,H0AB,H0AC), C12(H12A,H12B,H12C)
;
_olex2_date_sample_data_collection 2018-05-16
_olex2_submission_special_instructions 'No special instructions were received'

loop_
_space_group_symop_id
_space_group_symop_operation_xyz
1 'x, y, z'
2 '-x+1/2, y+1/2, -z+1/2'
3 '-x, -y, -z'
4 'x-1/2, -y-1/2, z-1/2'

loop_
_atom_site_label
_atom_site_type_symbol
_atom_site_fract_x
_atom_site_fract_y
_atom_site_fract_z
_atom_site_U_iso_or_equiv
_atom_site_adp_type
_atom_site_occupancy
_atom_site_calc_flag
_atom_site_refinement_flags_posn
O1 O 0.7235(3) 0.22886(15) 0.3899(2) 0.0592(7) Uani 1 d .
N1 N 0.9545(3) 0.44933(18) 0.6467(3) 0.0542(7) Uani 1 d .
C0AA C 1.0565(4) 0.5010(3) 0.7422(4) 0.0737(12) Uani 1 d .
H0AA H 1.0478 0.5600 0.7160 0.110 Uiso 1 calc GR
H0AB H 1.1574 0.4818 0.7517 0.110 Uiso 1 calc GR
H0AC H 1.0319 0.4955 0.8220 0.110 Uiso 1 calc GR
C1 C 0.8280(4) 0.4795(2) 0.5564(3) 0.0482(8) Uani 1 d .
C2 C 0.7740(4) 0.5626(2) 0.5365(4) 0.0612(10) Uani 1 d .
H2 H 0.8220 0.6081 0.5859 0.073 Uiso 1 calc R
C3 C 0.6452(5) 0.5737(2) 0.4395(4) 0.0697(11) Uani 1 d .
H3 H 0.6054 0.6285 0.4227 0.084 Uiso 1 calc R
C4 C 0.5732(5) 0.5060(2) 0.3660(4) 0.0660(10) Uani 1 d .
H4 H 0.4866 0.5161 0.3012 0.079 Uiso 1 calc R
C5 C 0.6286(4) 0.4234(2) 0.3882(3) 0.0547(9) Uani 1 d .
H5 H 0.5788 0.3779 0.3398 0.066 Uiso 1 calc R
C6 C 0.7599(4) 0.4095(2) 0.4839(3) 0.0457(8) Uani 1 d .
C7 C 0.8493(3) 0.3349(2) 0.5305(3) 0.0445(8) Uani 1 d .
C8 C 0.9660(4) 0.3642(2) 0.6302(3) 0.0529(8) Uani 1 d .
H8 H 1.0418 0.3298 0.6790 0.064 Uiso 1 calc R
C9 C 0.8276(4) 0.2484(2) 0.4825(3) 0.0462(8) Uani 1 d .
C10 C 0.9429(4) 0.18101(19) 0.5479(3) 0.0490(8) Uani 1 d .
H10 H 0.9744 0.1946 0.6390 0.059 Uiso 1 calc R
C11 C 0.8780(4) 0.0905(2) 0.5338(4) 0.0587(9) Uani 1 d .
H11A H 0.8432 0.0768 0.4439 0.070 Uiso 1 calc R
H11B H 0.9572 0.0504 0.5722 0.070 Uiso 1 calc R
C12 C 0.7493(4) 0.0779(3) 0.5942(4) 0.0789(13) Uani 1 d .
H12A H 0.6631 0.1089 0.5461 0.118 Uiso 1 calc GR
H12B H 0.7779 0.0989 0.6801 0.118 Uiso 1 calc GR
H12C H 0.7256 0.0181 0.5944 0.118 Uiso 1 calc GR
C13 C 1.0809(4) 0.18648(19) 0.4970(3) 0.0454(8) Uani 1 d .
C14 C 1.2223(4) 0.1888(2) 0.5806(3) 0.0555(9) Uani 1 d .
H14 H 1.2326 0.1885 0.6679 0.067 Uiso 1 calc R
C15 C 1.3490(4) 0.1914(2) 0.5356(4) 0.0629(10) Uani 1 d .
H15 H 1.4437 0.1927 0.5926 0.075 Uiso 1 calc R
C16 C 1.3342(5) 0.1921(2) 0.4069(4) 0.0678(11) Uani 1 d .
H16 H 1.4188 0.1944 0.3763 0.081 Uiso 1 calc R
C17 C 1.1941(5) 0.1895(3) 0.3233(4) 0.0697(11) Uani 1 d .
H17 H 1.1842 0.1893 0.2361 0.084 Uiso 1 calc R
C18 C 1.0672(4) 0.1872(2) 0.3679(3) 0.0595(9) Uani 1 d .
H18 H 0.9726 0.1861 0.3106 0.071 Uiso 1 calc R

loop_
_atom_site_aniso_label
_atom_site_aniso_U_11
_atom_site_aniso_U_22
_atom_site_aniso_U_33
_atom_site_aniso_U_23
_atom_site_aniso_U_13
_atom_site_aniso_U_12
O1 0.0578(16) 0.0590(15) 0.0541(14) -0.0044(11) 0.0031(13) 0.0079(12)
N1 0.0474(17) 0.0674(19) 0.0491(16) -0.0098(14) 0.0150(14) -0.0056(14)
C0AA 0.059(2) 0.096(3) 0.061(2) -0.024(2) 0.008(2) -0.015(2)
C1 0.0459(19) 0.056(2) 0.0459(18) -0.0025(15) 0.0179(16) -0.0001(15)
C2 0.070(3) 0.053(2) 0.064(2) -0.0076(17) 0.025(2) -0.0041(18)
C3 0.082(3) 0.057(2) 0.071(3) 0.006(2) 0.022(2) 0.013(2)
C4 0.068(3) 0.064(2) 0.061(2) 0.0002(19) 0.009(2) 0.013(2)
C5 0.057(2) 0.057(2) 0.0477(19) -0.0052(15) 0.0093(17) 0.0081(17)
C6 0.0446(19) 0.0512(19) 0.0434(17) -0.0013(14) 0.0151(15) 0.0002(15)
C7 0.0423(18) 0.0548(18) 0.0394(16) 0.0003(14) 0.0160(14) 0.0079(15)
C8 0.0459(19) 0.070(2) 0.0452(18) 0.0014(16) 0.0156(16) 0.0078(17)
C9 0.0461(19) 0.0544(19) 0.0413(17) -0.0011(15) 0.0174(15) 0.0015(15)
C10 0.049(2) 0.0542(19) 0.0455(18) 0.0021(15) 0.0162(16) 0.0090(16)
C11 0.054(2) 0.060(2) 0.068(2) 0.0065(17) 0.0244(19) 0.0088(17)
C12 0.059(3) 0.082(3) 0.105(3) 0.023(2) 0.039(3) 0.009(2)
C13 0.0429(18) 0.0480(17) 0.0462(17) -0.0046(14) 0.0137(15) 0.0061(14)
C14 0.056(2) 0.062(2) 0.0481(19) -0.0018(16) 0.0135(17) 0.0102(17)
C15 0.047(2) 0.067(2) 0.074(3) -0.0061(19) 0.014(2) 0.0061(18)
C16 0.057(3) 0.072(2) 0.085(3) -0.005(2) 0.038(2) 0.002(2)
C17 0.070(3) 0.089(3) 0.059(2) -0.007(2) 0.033(2) 0.001(2)
C18 0.053(2) 0.080(2) 0.0476(19) -0.0067(17) 0.0170(17) 0.0006(19)

loop_
_atom_type_symbol
_atom_type_description
_atom_type_scat_dispersion_real
_atom_type_scat_dispersion_imag
_atom_type_scat_source
C C 0.0033 0.0016 'International Tables Vol C Tables 4.2.6.8 and 6.1.1.4'
H H 0.0000 0.0000 'International Tables Vol C Tables 4.2.6.8 and 6.1.1.4'
N N 0.0061 0.0033 'International Tables Vol C Tables 4.2.6.8 and 6.1.1.4'
O O 0.0106 0.0060 'International Tables Vol C Tables 4.2.6.8 and 6.1.1.4'

loop_
_geom_angle_atom_site_label_1
_geom_angle_atom_site_label_2
_geom_angle_atom_site_label_3
_geom_angle
C1 N1 C0AA 125.6(3)
C8 N1 C0AA 125.7(3)
C8 N1 C1 108.6(3)
N1 C0AA H0AA 109.5
N1 C0AA H0AB 109.5
N1 C0AA H0AC 109.5
H0AA C0AA H0AB 109.5
H0AA C0AA H0AC 109.5
H0AB C0AA H0AC 109.5
N1 C1 C6 107.6(3)
C2 C1 N1 128.7(3)
C2 C1 C6 123.7(3)
C1 C2 H2 121.9
C3 C2 C1 116.1(3)
C3 C2 H2 121.9
C2 C3 H3 118.9
C2 C3 C4 122.1(4)
C4 C3 H3 118.9
C3 C4 H4 119.6
C5 C4 C3 120.7(4)
C5 C4 H4 119.6
C4 C5 H5 120.5
C4 C5 C6 119.0(3)
C6 C5 H5 120.5
C1 C6 C7 107.6(3)
C5 C6 C1 118.3(3)
C5 C6 C7 134.1(3)
C6 C7 C9 128.1(3)
C8 C7 C6 105.3(3)
C8 C7 C9 126.6(3)
N1 C8 C7 110.8(3)
N1 C8 H8 124.6
C7 C8 H8 124.6
O1 C9 C7 122.1(3)
O1 C9 C10 120.4(3)
C7 C9 C10 117.5(3)
C9 C10 H10 107.7
C11 C10 C9 112.4(3)
C11 C10 H10 107.7
C13 C10 C9 109.9(2)
C13 C10 H10 107.7
C13 C10 C11 111.2(3)
C10 C11 H11A 108.7
C10 C11 H11B 108.7
H11A C11 H11B 107.6
C12 C11 C10 114.2(3)
C12 C11 H11A 108.7
C12 C11 H11B 108.7
C11 C12 H12A 109.5
C11 C12 H12B 109.5
C11 C12 H12C 109.5
H12A C12 H12B 109.5
H12A C12 H12C 109.5
H12B C12 H12C 109.5
C14 C13 C10 120.1(3)
C18 C13 C10 120.9(3)
C18 C13 C14 119.0(3)
C13 C14 H14 119.7
C13 C14 C15 120.7(3)
C15 C14 H14 119.7
C14 C15 H15 120.1
C16 C15 C14 119.8(4)
C16 C15 H15 120.1
C15 C16 H16 120.1
C15 C16 C17 119.8(3)
C17 C16 H16 120.1
C16 C17 H17 119.7
C16 C17 C18 120.5(4)
C18 C17 H17 119.7
C13 C18 C17 120.1(4)
C13 C18 H18 119.9
C17 C18 H18 119.9

loop_
_geom_bond_atom_site_label_1
_geom_bond_atom_site_label_2
_geom_bond_distance
O1 C9 1.234(4)
N1 C0AA 1.450(4)
N1 C1 1.395(4)
N1 C8 1.348(4)
C0AA H0AA 0.9600
C0AA H0AB 0.9600
C0AA H0AC 0.9600
C1 C2 1.386(5)
C1 C6 1.396(4)
C2 H2 0.9300
C2 C3 1.378(5)
C3 H3 0.9300
C3 C4 1.385(5)
C4 H4 0.9300
C4 C5 1.384(5)
C5 H5 0.9300
C5 C6 1.392(5)
C6 C7 1.440(4)
C7 C8 1.389(4)
C7 C9 1.442(4)
C8 H8 0.9300
C9 C10 1.533(4)
C10 H10 0.9800
C10 C11 1.527(5)
C10 C13 1.523(4)
C11 H11A 0.9700
C11 H11B 0.9700
C11 C12 1.518(5)
C12 H12A 0.9600
C12 H12B 0.9600
C12 H12C 0.9600
C13 C14 1.381(5)
C13 C18 1.378(4)
C14 H14 0.9300
C14 C15 1.386(5)
C15 H15 0.9300
C15 C16 1.372(5)
C16 H16 0.9300
C16 C17 1.373(5)
C17 H17 0.9300
C17 C18 1.386(5)
C18 H18 0.9300

loop_
_geom_torsion_atom_site_label_1
_geom_torsion_atom_site_label_2
_geom_torsion_atom_site_label_3
_geom_torsion_atom_site_label_4
_geom_torsion
O1 C9 C10 C11 -27.9(4)
O1 C9 C10 C13 96.5(3)
N1 C1 C2 C3 -179.9(3)
N1 C1 C6 C5 178.8(3)
N1 C1 C6 C7 -0.9(3)
C0AA N1 C1 C2 1.0(5)
C0AA N1 C1 C6 -179.3(3)
C0AA N1 C8 C7 179.8(3)
C1 N1 C8 C7 -0.3(3)
C1 C2 C3 C4 0.2(5)
C1 C6 C7 C8 0.7(3)
C1 C6 C7 C9 -177.2(3)
C2 C1 C6 C5 -1.5(5)
C2 C1 C6 C7 178.8(3)
C2 C3 C4 C5 0.2(6)
C3 C4 C5 C6 -1.3(5)
C4 C5 C6 C1 1.9(5)
C4 C5 C6 C7 -178.5(3)
C5 C6 C7 C8 -178.9(3)
C5 C6 C7 C9 3.1(6)
C6 C1 C2 C3 0.5(5)
C6 C7 C8 N1 -0.3(3)
C6 C7 C9 O1 0.5(5)
C6 C7 C9 C10 178.2(3)
C7 C9 C10 C11 154.4(3)
C7 C9 C10 C13 -81.2(3)
C8 N1 C1 C2 -178.9(3)
C8 N1 C1 C6 0.8(3)
C8 C7 C9 O1 -177.0(3)
C8 C7 C9 C10 0.7(4)
C9 C7 C8 N1 177.7(3)
C9 C10 C11 C12 -62.0(4)
C9 C10 C13 C14 131.4(3)
C9 C10 C13 C18 -50.1(4)
C10 C13 C14 C15 178.3(3)
C10 C13 C18 C17 -178.0(3)
C11 C10 C13 C14 -103.5(4)
C11 C10 C13 C18 75.0(4)
C13 C10 C11 C12 174.3(3)
C13 C14 C15 C16 0.3(5)
C14 C13 C18 C17 0.5(5)
C14 C15 C16 C17 -0.5(6)
C15 C16 C17 C18 0.8(6)
C16 C17 C18 C13 -0.7(6)
C18 C13 C14 C15 -0.2(5)
